data_4035993
loop_
_publ_author_name
'Cao, Jun'
'Yang, Fan'
'Sun, Jing'
'Huang, Ying'
'Yan, Chao-Guo'

_publ_section_title
;
 Construction of Unique Eight- or Nine-Membered Polyheterocyclic Systems
 via Multicomponent Reaction of l-Proline, Alkyl Propiolate, and Isatin.
;
_journal_issue 2
_journal_name_full 'The Journal of organic chemistry'
_journal_page_first 622
_journal_page_last 635
_journal_paper_doi 10.1021/acs.joc.8b02457
_journal_volume 84
_journal_year 2019
_chemical_formula_moiety 'C20 H19 Cl N2 O5'
_chemical_formula_sum 'C20 H19 Cl N2 O5'
_chemical_formula_weight 402.82
_space_group_crystal_system monoclinic
_space_group_IT_number 14
_space_group_name_Hall '-P 2ybc'
_space_group_name_H-M_alt 'P 1 21/c 1'
_atom_sites_solution_hydrogens geom
_audit_creation_method SHELXL-2014/7
_cell_angle_alpha 90
_cell_angle_beta 92.297(4)
_cell_angle_gamma 90
_cell_formula_units_Z 4
_cell_length_a 8.9042(11)
_cell_length_b 18.097(2)
_cell_length_c 11.3927(15)
_cell_measurement_reflns_used 8104
_cell_measurement_temperature 296(2)
_cell_measurement_theta_max 27.13
_cell_measurement_theta_min 2.29
_cell_volume 1834.3(4)
_computing_cell_refinement 'Bruker SAINT'
_computing_data_collection 'Bruker APEX2'
_computing_data_reduction 'Bruker SAINT'
_computing_molecular_graphics 'Bruker SHELXTL'
_computing_publication_material 'Bruker SHELXTL'
_computing_structure_refinement 'SHELXL-2014/7 (Sheldrick, 2014)'
_computing_structure_solution 'SHELXS-97 (Sheldrick 2008)'
_diffrn_ambient_temperature 296(2)
_diffrn_measured_fraction_theta_full 0.997
_diffrn_measured_fraction_theta_max 0.993
_diffrn_measurement_device_type 'CCD area detector'
_diffrn_measurement_method 'phi and omega scans'
_diffrn_radiation_source 'fine-focus sealed tube'
_diffrn_radiation_type MoK\a
_diffrn_radiation_wavelength 0.71073
_diffrn_reflns_av_R_equivalents 0.0346
_diffrn_reflns_av_unetI/netI 0.0335
_diffrn_reflns_Laue_measured_fraction_full 0.997
_diffrn_reflns_Laue_measured_fraction_max 0.993
_diffrn_reflns_limit_h_max 11
_diffrn_reflns_limit_h_min -11
_diffrn_reflns_limit_k_max 23
_diffrn_reflns_limit_k_min -23
_diffrn_reflns_limit_l_max 12
_diffrn_reflns_limit_l_min -14
_diffrn_reflns_number 20936
_diffrn_reflns_point_group_measured_fraction_full 0.997
_diffrn_reflns_point_group_measured_fraction_max 0.993
_diffrn_reflns_theta_full 25.242
_diffrn_reflns_theta_max 27.546
_diffrn_reflns_theta_min 2.551
_exptl_absorpt_coefficient_mu 0.245
_exptl_absorpt_correction_T_max 0.952
_exptl_absorpt_correction_T_min 0.938
_exptl_absorpt_correction_type multi-scan
_exptl_absorpt_process_details sadabs
_exptl_crystal_colour yellow
_exptl_crystal_density_diffrn 1.459
_exptl_crystal_description block
_exptl_crystal_F_000 840
_exptl_crystal_size_max 0.260
_exptl_crystal_size_mid 0.240
_exptl_crystal_size_min 0.200
_refine_diff_density_max 0.279
_refine_diff_density_min -0.321
_refine_diff_density_rms 0.050
_refine_ls_extinction_method none
_refine_ls_goodness_of_fit_ref 1.015
_refine_ls_hydrogen_treatment constr
_refine_ls_matrix_type full
_refine_ls_number_parameters 255
_refine_ls_number_reflns 4208
_refine_ls_number_restraints 0
_refine_ls_restrained_S_all 1.015
_refine_ls_R_factor_all 0.0716
_refine_ls_R_factor_gt 0.0466
_refine_ls_shift/su_max 0.001
_refine_ls_shift/su_mean 0.000
_refine_ls_structure_factor_coef Fsqd
_refine_ls_weighting_details 'w=1/[\s^2^(Fo^2^)+(0.0553P)^2^+0.7208P] where P=(Fo^2^+2Fc^2^)/3'
_refine_ls_weighting_scheme calc
_refine_ls_wR_factor_gt 0.1066
_refine_ls_wR_factor_ref 0.1175
_reflns_Friedel_coverage 0.000
_reflns_number_gt 3095
_reflns_number_total 4208
_reflns_threshold_expression 'I > 2\s(I)'
_cod_data_source_file jo8b02457_si_003.cif
_cod_data_source_block 3e
_cod_original_sg_symbol_H-M 'P 21/c'
_cod_database_code 4035993
_shelx_shelxl_version_number 2014/7
_shelx_space_group_comment
; 
The symmetry employed for this shelxl refinement is uniquely defined 
by the following loop, which should always be used as a source of 
symmetry information in preference to the above space-group names. 
They are only intended as comments. 
;
_shelx_estimated_absorpt_t_min 0.939
_shelx_estimated_absorpt_t_max 0.953

loop_
_space_group_symop_operation_xyz
'x, y, z'
'-x, y+1/2, -z+1/2'
'-x, -y, -z'
'x, -y-1/2, z-1/2'

loop_
_atom_site_label
_atom_site_type_symbol
_atom_site_fract_x
_atom_site_fract_y
_atom_site_fract_z
_atom_site_U_iso_or_equiv
_atom_site_adp_type
_atom_site_occupancy
_atom_site_site_symmetry_order
_atom_site_calc_flag
_atom_site_refinement_flags_posn
_atom_site_refinement_flags_adp
C1 C 0.8336(2) 0.94778(10) 0.53182(15) 0.0326(4) Uani 1 1 d . .
C2 C 0.9140(2) 0.89921(12) 0.60377(17) 0.0425(5) Uani 1 1 d . .
H2 H 0.9225 0.9065 0.6846 0.051 Uiso 1 1 calc R U
C3 C 0.9814(2) 0.83934(12) 0.55155(17) 0.0418(5) Uani 1 1 d . .
H3 H 1.0347 0.8052 0.5978 0.050 Uiso 1 1 calc R U
C4 C 0.97013(19) 0.83001(10) 0.43078(17) 0.0341(4) Uani 1 1 d . .
C5 C 0.89284(18) 0.87990(9) 0.35593(15) 0.0281(4) Uani 1 1 d . .
C6 C 0.82191(18) 0.93788(9) 0.41007(14) 0.0280(4) Uani 1 1 d . .
C7 C 0.72639(19) 0.99899(9) 0.35808(15) 0.0283(4) Uani 1 1 d . .
H7 H 0.7930 1.0317 0.3156 0.034 Uiso 1 1 calc R U
C8 C 0.6774(2) 1.04163(10) 0.46847(16) 0.0360(4) Uani 1 1 d . .
C9 C 0.52814(19) 0.91646(9) 0.25256(15) 0.0299(4) Uani 1 1 d . .
H9 H 0.4445 0.9191 0.2012 0.036 Uiso 1 1 calc R U
C10 C 0.59375(18) 0.98126(9) 0.27583(14) 0.0264(4) Uani 1 1 d . .
C11 C 0.5374(2) 1.04789(9) 0.21028(15) 0.0310(4) Uani 1 1 d . .
C12 C 0.3322(3) 1.10102(14) 0.1042(3) 0.0728(8) Uani 1 1 d . .
H12A H 0.3419 1.1473 0.1450 0.109 Uiso 1 1 calc R U
H12B H 0.2280 1.0915 0.0852 0.109 Uiso 1 1 calc R U
H12C H 0.3866 1.1032 0.0333 0.109 Uiso 1 1 calc R U
C13 C 0.56643(19) 0.83933(9) 0.29535(16) 0.0303(4) Uani 1 1 d . .
H13 H 0.6211 0.8400 0.3717 0.036 Uiso 1 1 calc R U
C14 C 0.4250(2) 0.79148(10) 0.29768(18) 0.0394(5) Uani 1 1 d . .
H14A H 0.4389 0.7510 0.3529 0.047 Uiso 1 1 calc R U
H14B H 0.3391 0.8206 0.3197 0.047 Uiso 1 1 calc R U
C15 C 0.4030(2) 0.76262(11) 0.1728(2) 0.0456(5) Uani 1 1 d . .
H15A H 0.3446 0.7174 0.1710 0.055 Uiso 1 1 calc R U
H15B H 0.3528 0.7990 0.1225 0.055 Uiso 1 1 calc R U
C16 C 0.5623(2) 0.74868(11) 0.13515(19) 0.0439(5) Uani 1 1 d . .
H16A H 0.5933 0.6985 0.1533 0.053 Uiso 1 1 calc R U
H16B H 0.5701 0.7570 0.0515 0.053 Uiso 1 1 calc R U
C17 C 0.78618(19) 0.82733(9) 0.16617(15) 0.0296(4) Uani 1 1 d . .
H17 H 0.8096 0.8139 0.0903 0.036 Uiso 1 1 calc R U
C18 C 0.88956(18) 0.86979(9) 0.22568(15) 0.0280(4) Uani 1 1 d . .
C19 C 1.0171(2) 0.90018(10) 0.16664(15) 0.0318(4) Uani 1 1 d . .
C20 C 1.1311(2) 0.91886(13) -0.01578(18) 0.0482(5) Uani 1 1 d . .
H20A H 1.1528 0.9690 0.0067 0.072 Uiso 1 1 calc R U
H20B H 1.1055 0.9169 -0.0984 0.072 Uiso 1 1 calc R U
H20C H 1.2180 0.8886 0.0011 0.072 Uiso 1 1 calc R U
Cl1 Cl 1.05390(6) 0.75247(3) 0.37037(5) 0.05200(17) Uani 1 1 d . .
N1 N 0.75200(18) 1.01027(9) 0.56233(13) 0.0400(4) Uani 1 1 d . .
H1 H 0.7492 1.0271 0.6328 0.048 Uiso 1 1 calc R U
N2 N 0.65431(16) 0.80240(8) 0.20370(13) 0.0326(3) Uani 1 1 d . .
O1 O 0.58994(19) 1.09269(8) 0.47021(13) 0.0547(4) Uani 1 1 d . .
O2 O 0.61340(15) 1.10030(7) 0.18766(13) 0.0451(4) Uani 1 1 d . .
O3 O 0.39212(16) 1.04275(8) 0.17795(15) 0.0581(5) Uani 1 1 d . .
O4 O 1.12289(16) 0.93173(9) 0.21437(12) 0.0564(4) Uani 1 1 d . .
O5 O 1.00711(15) 0.89193(8) 0.04894(11) 0.0433(3) Uani 1 1 d . .

loop_
_atom_site_aniso_label
_atom_site_aniso_U_11
_atom_site_aniso_U_22
_atom_site_aniso_U_33
_atom_site_aniso_U_23
_atom_site_aniso_U_13
_atom_site_aniso_U_12
C1 0.0309(9) 0.0403(10) 0.0265(9) -0.0029(8) -0.0017(7) -0.0053(8)
C2 0.0406(11) 0.0609(13) 0.0255(9) 0.0055(9) -0.0063(8) -0.0036(10)
C3 0.0355(10) 0.0511(12) 0.0382(11) 0.0140(9) -0.0067(8) 0.0010(9)
C4 0.0271(9) 0.0359(10) 0.0392(10) 0.0060(8) -0.0014(7) -0.0007(7)
C5 0.0227(8) 0.0319(9) 0.0293(9) 0.0004(7) -0.0024(7) -0.0035(7)
C6 0.0271(8) 0.0313(9) 0.0253(8) 0.0002(7) -0.0035(7) -0.0056(7)
C7 0.0320(9) 0.0268(9) 0.0258(9) -0.0025(7) -0.0016(7) -0.0026(7)
C8 0.0423(10) 0.0341(10) 0.0316(10) -0.0065(8) 0.0008(8) -0.0051(8)
C9 0.0291(8) 0.0296(9) 0.0307(9) 0.0002(7) -0.0015(7) -0.0019(7)
C10 0.0285(8) 0.0270(9) 0.0238(8) -0.0005(7) 0.0012(7) -0.0002(7)
C11 0.0356(9) 0.0281(9) 0.0292(9) 0.0000(7) -0.0014(7) -0.0013(7)
C12 0.0701(16) 0.0536(14) 0.091(2) 0.0263(14) -0.0416(15) 0.0019(13)
C13 0.0323(9) 0.0259(9) 0.0325(9) 0.0011(7) -0.0015(7) -0.0031(7)
C14 0.0341(10) 0.0293(10) 0.0547(12) 0.0026(9) 0.0004(9) -0.0067(8)
C15 0.0419(11) 0.0317(10) 0.0619(14) -0.0006(9) -0.0147(10) -0.0102(8)
C16 0.0504(12) 0.0358(11) 0.0448(12) -0.0080(9) -0.0057(9) -0.0139(9)
C17 0.0344(9) 0.0271(9) 0.0271(9) -0.0012(7) -0.0009(7) 0.0023(7)
C18 0.0273(8) 0.0283(9) 0.0282(9) -0.0030(7) -0.0013(7) 0.0025(7)
C19 0.0321(9) 0.0329(9) 0.0302(9) -0.0035(8) -0.0009(7) 0.0019(7)
C20 0.0501(12) 0.0557(13) 0.0397(11) 0.0003(10) 0.0131(9) -0.0117(10)
Cl1 0.0509(3) 0.0427(3) 0.0625(4) 0.0085(3) 0.0036(3) 0.0152(2)
N1 0.0458(9) 0.0477(10) 0.0261(8) -0.0103(7) -0.0028(7) -0.0002(8)
N2 0.0348(8) 0.0272(8) 0.0354(8) -0.0051(6) -0.0021(6) -0.0046(6)
O1 0.0717(10) 0.0459(9) 0.0463(9) -0.0119(7) 0.0006(7) 0.0196(8)
O2 0.0444(8) 0.0323(7) 0.0587(9) 0.0130(7) 0.0031(7) -0.0039(6)
O3 0.0454(8) 0.0423(8) 0.0842(12) 0.0250(8) -0.0288(8) -0.0078(7)
O4 0.0463(8) 0.0861(12) 0.0366(8) -0.0097(8) 0.0009(7) -0.0316(8)
O5 0.0415(7) 0.0589(9) 0.0298(7) -0.0070(6) 0.0066(6) -0.0124(6)

loop_
_atom_type_symbol
_atom_type_description
_atom_type_scat_dispersion_real
_atom_type_scat_dispersion_imag
_atom_type_scat_source
C C 0.0033 0.0016 'International Tables Vol C Tables 4.2.6.8 and 6.1.1.4'
H H 0.0000 0.0000 'International Tables Vol C Tables 4.2.6.8 and 6.1.1.4'
N N 0.0061 0.0033 'International Tables Vol C Tables 4.2.6.8 and 6.1.1.4'
O O 0.0106 0.0060 'International Tables Vol C Tables 4.2.6.8 and 6.1.1.4'
Cl Cl 0.1484 0.1585 'International Tables Vol C Tables 4.2.6.8 and 6.1.1.4'

loop_
_geom_angle_atom_site_label_1
_geom_angle_atom_site_label_2
_geom_angle_atom_site_label_3
_geom_angle
C2 C1 N1 129.05(16)
C2 C1 C6 121.55(18)
N1 C1 C6 109.38(15)
C1 C2 C3 117.78(17)
C1 C2 H2 121.1
C3 C2 H2 121.1
C2 C3 C4 120.42(17)
C2 C3 H3 119.8
C4 C3 H3 119.8
C3 C4 C5 122.64(18)
C3 C4 Cl1 118.34(14)
C5 C4 Cl1 119.02(14)
C6 C5 C4 116.04(16)
C6 C5 C18 123.01(15)
C4 C5 C18 120.95(16)
C5 C6 C1 121.49(16)
C5 C6 C7 130.12(15)
C1 C6 C7 108.39(15)
C6 C7 C10 120.26(14)
C6 C7 C8 102.66(14)
C10 C7 C8 111.70(14)
C6 C7 H7 107.2
C10 C7 H7 107.2
C8 C7 H7 107.2
O1 C8 N1 126.91(18)
O1 C8 C7 126.50(17)
N1 C8 C7 106.59(16)
C10 C9 C13 131.05(16)
C10 C9 H9 114.5
C13 C9 H9 114.5
C9 C10 C11 118.36(15)
C9 C10 C7 129.45(15)
C11 C10 C7 112.13(14)
O2 C11 O3 123.04(16)
O2 C11 C10 124.37(16)
O3 C11 C10 112.59(15)
O3 C12 H12A 109.5
O3 C12 H12B 109.5
H12A C12 H12B 109.5
O3 C12 H12C 109.5
H12A C12 H12C 109.5
H12B C12 H12C 109.5
N2 C13 C9 107.83(14)
N2 C13 C14 102.37(14)
C9 C13 C14 110.67(15)
N2 C13 H13 111.8
C9 C13 H13 111.8
C14 C13 H13 111.8
C15 C14 C13 104.70(16)
C15 C14 H14A 110.8
C13 C14 H14A 110.8
C15 C14 H14B 110.8
C13 C14 H14B 110.8
H14A C14 H14B 108.9
C16 C15 C14 103.57(15)
C16 C15 H15A 111.0
C14 C15 H15A 111.0
C16 C15 H15B 111.0
C14 C15 H15B 111.0
H15A C15 H15B 109.0
N2 C16 C15 104.24(16)
N2 C16 H16A 110.9
C15 C16 H16A 110.9
N2 C16 H16B 110.9
C15 C16 H16B 110.9
H16A C16 H16B 108.9
N2 C17 C18 127.89(16)
N2 C17 H17 116.1
C18 C17 H17 116.1
C17 C18 C19 120.66(15)
C17 C18 C5 123.39(16)
C19 C18 C5 115.44(14)
O4 C19 O5 121.15(17)
O4 C19 C18 125.40(16)
O5 C19 C18 113.43(15)
O5 C20 H20A 109.5
O5 C20 H20B 109.5
H20A C20 H20B 109.5
O5 C20 H20C 109.5
H20A C20 H20C 109.5
H20B C20 H20C 109.5
C8 N1 C1 112.64(15)
C8 N1 H1 123.7
C1 N1 H1 123.7
C17 N2 C16 121.81(15)
C17 N2 C13 124.28(14)
C16 N2 C13 111.77(14)
C11 O3 C12 116.32(17)
C19 O5 C20 116.83(15)

loop_
_geom_bond_atom_site_label_1
_geom_bond_atom_site_label_2
_geom_bond_distance
C1 C2 1.382(3)
C1 N1 1.396(2)
C1 C6 1.398(2)
C2 C3 1.385(3)
C2 H2 0.9300
C3 C4 1.386(3)
C3 H3 0.9300
C4 C5 1.403(2)
C4 Cl1 1.744(2)
C5 C6 1.383(2)
C5 C18 1.494(2)
C6 C7 1.502(2)
C7 C10 1.512(2)
C7 C8 1.553(2)
C7 H7 0.9800
C8 O1 1.209(2)
C8 N1 1.360(2)
C9 C10 1.332(2)
C9 C13 1.513(2)
C9 H9 0.9300
C10 C11 1.494(2)
C11 O2 1.199(2)
C11 O3 1.334(2)
C12 O3 1.437(3)
C12 H12A 0.9600
C12 H12B 0.9600
C12 H12C 0.9600
C13 N2 1.488(2)
C13 C14 1.529(2)
C13 H13 0.9800
C14 C15 1.521(3)
C14 H14A 0.9700
C14 H14B 0.9700
C15 C16 1.519(3)
C15 H15A 0.9700
C15 H15B 0.9700
C16 N2 1.475(2)
C16 H16A 0.9700
C16 H16B 0.9700
C17 N2 1.344(2)
C17 C18 1.359(2)
C17 H17 0.9300
C18 C19 1.451(2)
C19 O4 1.212(2)
C19 O5 1.348(2)
C20 O5 1.437(2)
C20 H20A 0.9600
C20 H20B 0.9600
C20 H20C 0.9600
N1 H1 0.8600

loop_
_geom_hbond_atom_site_label_D
_geom_hbond_atom_site_label_H
_geom_hbond_atom_site_label_A
_geom_hbond_distance_DH
_geom_hbond_distance_HA
_geom_hbond_distance_DA
_geom_hbond_angle_DHA
_geom_hbond_site_symmetry_A
N1 H1 O4 0.86 2.17 2.930(2) 146.6 3_776
